data_7249398
loop_
_publ_author_name
'Thomas, Jarrod R.'
'Mifsud, Jonathan T.'
'Sulway, Scott A.'

_publ_section_title
;
 Optimised syntheses and purifications of 3-aryl/heterocyclic dihydrobis-
 and hydrotris-(pyrazolyl)borate ligands as their alkali salts
;
_journal_issue 42
_journal_name_full 'RSC Advances'
_journal_page_first 30713
_journal_page_last 30718
_journal_paper_doi 10.1039/D4RA05723F
_journal_volume 14
_journal_year 2024
_chemical_formula_moiety 'C32 H28 B2 Li2 N12'
_chemical_formula_sum 'C32 H28 B2 Li2 N12'
_chemical_formula_weight 616.16
_space_group_crystal_system monoclinic
_space_group_IT_number 15
_space_group_name_Hall '-C 2yc'
_space_group_name_H-M_alt 'C 1 2/c 1'
_atom_sites_solution_hydrogens mixed
_atom_sites_solution_primary dual
_audit_creation_date 2024-02-21
_audit_creation_method
;
Olex2 1.3
(compiled 2020.11.12 svn.r5f609507 for OlexSys, GUI svn.r6408)
;
_audit_update_record
;
2024-05-22 deposited with the CCDC.	2024-09-13 downloaded from the CCDC.
;
_cell_angle_alpha 90
_cell_angle_beta 104.567(2)
_cell_angle_gamma 90
_cell_formula_units_Z 4
_cell_length_a 10.5827(5)
_cell_length_b 21.2856(11)
_cell_length_c 14.6160(6)
_cell_measurement_reflns_used 9830
_cell_measurement_temperature 100.0
_cell_measurement_theta_max 29.886
_cell_measurement_theta_min 2.207
_cell_volume 3186.6(3)
_computing_cell_refinement 'SAINT V8.38A (Bruker, 2018)'
_computing_data_reduction 'SAINT V8.38A (Bruker, 2018)'
_computing_molecular_graphics 'Olex2 1.3 (Dolomanov et al., 2009)'
_computing_publication_material 'Olex2 1.3 (Dolomanov et al., 2009)'
_computing_structure_refinement 'XL  (Sheldrick, 2008)'
_computing_structure_solution 'SHELXT 2014/5 (Sheldrick, 2014)'
_diffrn_ambient_temperature 100.0
_diffrn_measured_fraction_theta_full 0.997
_diffrn_measured_fraction_theta_max 0.997
_diffrn_measurement_device_type 'Bruker D8Quest'
_diffrn_measurement_method '\f and \w scans'
_diffrn_radiation_type MoK\a
_diffrn_radiation_wavelength 0.71073
_diffrn_reflns_av_R_equivalents 0.0810
_diffrn_reflns_av_unetI/netI 0.0253
_diffrn_reflns_Laue_measured_fraction_full 0.997
_diffrn_reflns_Laue_measured_fraction_max 0.997
_diffrn_reflns_limit_h_max 13
_diffrn_reflns_limit_h_min -13
_diffrn_reflns_limit_k_max 26
_diffrn_reflns_limit_k_min -26
_diffrn_reflns_limit_l_max 18
_diffrn_reflns_limit_l_min -18
_diffrn_reflns_number 72157
_diffrn_reflns_point_group_measured_fraction_full 0.997
_diffrn_reflns_point_group_measured_fraction_max 0.997
_diffrn_reflns_theta_full 25.242
_diffrn_reflns_theta_max 26.371
_diffrn_reflns_theta_min 2.395
_diffrn_source_current 1.4
_diffrn_source_power 0.07
_diffrn_source_voltage 50.0
_diffrn_standards_number 0
_exptl_absorpt_coefficient_mu 0.080
_exptl_absorpt_correction_T_max 0.7461
_exptl_absorpt_correction_T_min 0.6832
_exptl_absorpt_correction_type multi-scan
_exptl_absorpt_process_details
;
SADABS-2016/2 (Bruker,2016/2) was used for absorption correction.
wR2(int) was 0.1475 before and 0.0802 after correction.
The Ratio of minimum to maximum transmission is 0.9157.
The \l/2 correction factor is Not present.
;
_exptl_crystal_colour 'clear colourless'
_exptl_crystal_colour_lustre clear
_exptl_crystal_colour_primary colourless
_exptl_crystal_density_diffrn 1.284
_exptl_crystal_description prism
_exptl_crystal_F_000 1280
_exptl_crystal_size_max 0.2
_exptl_crystal_size_mid 0.1
_exptl_crystal_size_min 0.1
_refine_diff_density_max 0.216
_refine_diff_density_min -0.326
_refine_diff_density_rms 0.061
_refine_ls_extinction_method none
_refine_ls_goodness_of_fit_ref 1.157
_refine_ls_hydrogen_treatment mixed
_refine_ls_matrix_type full
_refine_ls_number_parameters 279
_refine_ls_number_reflns 3249
_refine_ls_number_restraints 0
_refine_ls_restrained_S_all 1.157
_refine_ls_R_factor_all 0.0870
_refine_ls_R_factor_gt 0.0610
_refine_ls_shift/su_max 0.000
_refine_ls_shift/su_mean 0.000
_refine_ls_structure_factor_coef Fsqd
_refine_ls_weighting_details 'w=1/[\s^2^(Fo^2^)+(0.0793P)^2^+4.6413P] where P=(Fo^2^+2Fc^2^)/3'
_refine_ls_weighting_scheme calc
_refine_ls_wR_factor_gt 0.1429
_refine_ls_wR_factor_ref 0.1817
_reflns_Friedel_coverage 0.000
_reflns_number_gt 2466
_reflns_number_total 3249
_reflns_threshold_expression 'I > 2\s(I)'
_cod_data_source_file d4ra05723f2.cif
_cod_data_source_block jrt248_230907_0ma_a
_cod_database_code 7249398
_shelx_shelxl_version_number 2019/1
_shelx_space_group_comment
;
The symmetry employed for this shelxl refinement is uniquely defined
by the following loop, which should always be used as a source of
symmetry information in preference to the above space-group names.
They are only intended as comments.
;
_shelx_estimated_absorpt_t_max 0.992
_shelx_estimated_absorpt_t_min 0.984
_olex2_refinement_description
;
1. Fixed Uiso
 At 1.2 times of:
  All C(H) groups
2. Others
 Fixed Sof: C16(0.5) H16(0.5) C13(0.5) H13(0.5) C15(0.5) H15(0.5) C14(0.5)
 H14(0.5) C10(0.6667) H10(0.6667) C9(0.6667) H9(0.6667) C9A(0.3333) H9A(0.3333)
 C10A(0.3333) H10A(0.3333) C15A(0.5) H15A(0.5) C14A(0.5) H14A(0.5) C13A(0.5)
 H13A(0.5) C16A(0.5) H16A(0.5)
3.a Aromatic/amide H refined with riding coordinates:
 C8(H8), C2(H2), C7(H7), C1(H1), C5(H5), C6(H6), C16(H16), C13(H13), C15(H15),
 C14(H14), C10(H10), C9(H9), C9A(H9A), C10A(H10A), C15A(H15A), C14A(H14A),
 C13A(H13A), C16A(H16A)
;
_olex2_submission_special_instructions 'No special instructions were received'

loop_
_space_group_symop_operation_xyz
'x, y, z'
'-x, y, -z+1/2'
'x+1/2, y+1/2, z'
'-x+1/2, y+1/2, -z+1/2'
'-x, -y, -z'
'x, -y, z-1/2'
'-x+1/2, -y+1/2, -z'
'x+1/2, -y+1/2, z-1/2'

loop_
_atom_site_label
_atom_site_type_symbol
_atom_site_fract_x
_atom_site_fract_y
_atom_site_fract_z
_atom_site_U_iso_or_equiv
_atom_site_adp_type
_atom_site_occupancy
_atom_site_site_symmetry_order
_atom_site_calc_flag
_atom_site_refinement_flags_posn
_atom_site_refinement_flags_adp
_atom_site_refinement_flags_occupancy
_atom_site_disorder_assembly
_atom_site_disorder_group
N5 N 0.33422(16) 0.40161(8) 0.27195(12) 0.0304(4) Uani 1 1 d . . . . .
N3 N 0.78239(18) 0.38362(8) 0.46459(12) 0.0356(4) Uani 1 1 d . . . . .
N2 N 0.55212(18) 0.32572(8) 0.43134(12) 0.0328(4) Uani 1 1 d . . . . .
N1 N 0.44382(19) 0.29139(8) 0.43085(13) 0.0365(4) Uani 1 1 d . . . . .
N4 N 0.28104(18) 0.36371(9) 0.32677(13) 0.0388(5) Uani 1 1 d . . . . .
N6 N 0.37358(17) 0.49232(9) 0.15108(13) 0.0364(4) Uani 1 1 d . . . . .
C11 C 0.2879(2) 0.45983(10) 0.27868(15) 0.0366(5) Uani 1 1 d . . . . .
C3 C 0.6402(2) 0.31226(9) 0.51321(15) 0.0348(5) Uani 1 1 d . . . . .
C8 C 0.8967(2) 0.41345(11) 0.47720(16) 0.0386(5) Uani 1 1 d . . . . .
H8 H 0.907223 0.442319 0.430110 0.046 Uiso 1 1 calc R U . . .
C12 C 0.3223(2) 0.51043(10) 0.22209(15) 0.0352(5) Uani 1 1 d . . . . .
C2 C 0.5884(3) 0.26872(10) 0.56623(16) 0.0413(6) Uani 1 1 d . . . . .
H2 H 0.629458 0.251309 0.626183 0.050 Uiso 1 1 calc R U . . .
C4 C 0.7673(2) 0.34289(9) 0.53165(14) 0.0343(5) Uani 1 1 d . . . . .
C7 C 1.0005(2) 0.40440(12) 0.55543(16) 0.0423(5) Uani 1 1 d . . . . .
H7 H 1.080181 0.426562 0.561994 0.051 Uiso 1 1 calc R U . . .
C1 C 0.4643(3) 0.25708(10) 0.51125(17) 0.0442(6) Uani 1 1 d . . . . .
H1 H 0.402834 0.229355 0.527264 0.053 Uiso 1 1 calc R U . . .
C5 C 0.8676(3) 0.33087(11) 0.61221(15) 0.0418(6) Uani 1 1 d . . . . .
H5 H 0.855491 0.301626 0.658372 0.050 Uiso 1 1 calc R U . . .
C6 C 0.9848(3) 0.36229(12) 0.62358(16) 0.0454(6) Uani 1 1 d . . . . .
H6 H 1.054249 0.354944 0.677979 0.054 Uiso 1 1 calc R U . . .
C16 C 0.3921(14) 0.5334(8) 0.0843(10) 0.036(2) Uani 0.5 1 d . . P A 1
H16 H 0.408378 0.517083 0.027874 0.044 Uiso 0.5 1 calc R U P A 1
C13 C 0.3200(11) 0.5770(7) 0.2359(11) 0.032(2) Uani 0.5 1 d . . P A 1
H13 H 0.297374 0.592330 0.290708 0.038 Uiso 0.5 1 calc R U P A 1
C15 C 0.3883(19) 0.5959(8) 0.0945(9) 0.036(2) Uani 0.5 1 d . . P A 1
H15 H 0.411457 0.623158 0.049897 0.043 Uiso 0.5 1 calc R U P A 1
C14 C 0.3494(10) 0.6203(7) 0.1728(10) 0.033(2) Uani 0.5 1 d . . P A 1
H14 H 0.343457 0.664301 0.182144 0.039 Uiso 0.5 1 calc R U P A 1
C10 C 0.2163(7) 0.4650(4) 0.3431(6) 0.0466(17) Uani 0.6667 1 d . . P B 1
H10 H 0.178242 0.501295 0.362870 0.056 Uiso 0.6667 1 calc R U P B 1
C9 C 0.2131(9) 0.4035(5) 0.3723(7) 0.051(2) Uani 0.6667 1 d . . P B 1
H9 H 0.169455 0.390098 0.418289 0.061 Uiso 0.6667 1 calc R U P B 1
B1 B 0.3232(3) 0.29418(12) 0.3446(2) 0.0425(6) Uani 1 1 d . . . . .
Li1 Li 0.6105(4) 0.39309(17) 0.3524(3) 0.0376(8) Uani 1 1 d . . . . .
H1A H 0.348(2) 0.2746(12) 0.2768(18) 0.044(7) Uiso 1 1 d . . . . .
H1B H 0.245(3) 0.2687(14) 0.3649(19) 0.055(8) Uiso 1 1 d . . . . .
C9A C 0.1820(16) 0.3875(8) 0.3539(12) 0.040(3) Uani 0.3333 1 d . . P B 2
H9A H 0.125314 0.366487 0.384847 0.048 Uiso 0.3333 1 calc R U P B 2
C10A C 0.1784(15) 0.4483(7) 0.3282(11) 0.041(3) Uani 0.3333 1 d . . P B 2
H10A H 0.118196 0.478858 0.338830 0.049 Uiso 0.3333 1 calc R U P B 2
C15A C 0.3769(16) 0.6053(7) 0.1237(10) 0.047(4) Uani 0.5 1 d . . P A 2
H15A H 0.395929 0.638579 0.086029 0.057 Uiso 0.5 1 calc R U P A 2
C14A C 0.3165(12) 0.6168(8) 0.1932(11) 0.051(3) Uani 0.5 1 d . . P A 2
H14A H 0.296778 0.658867 0.206285 0.061 Uiso 0.5 1 calc R U P A 2
C13A C 0.2835(11) 0.5692(7) 0.2445(11) 0.040(2) Uani 0.5 1 d . . P A 2
H13A H 0.237576 0.575801 0.291833 0.048 Uiso 0.5 1 calc R U P A 2
C16A C 0.4121(16) 0.5413(8) 0.1078(9) 0.045(3) Uani 0.5 1 d . . P A 2
H16A H 0.464594 0.533821 0.064865 0.054 Uiso 0.5 1 calc R U P A 2

loop_
_atom_site_aniso_label
_atom_site_aniso_U_11
_atom_site_aniso_U_22
_atom_site_aniso_U_33
_atom_site_aniso_U_23
_atom_site_aniso_U_13
_atom_site_aniso_U_12
N5 0.0328(9) 0.0278(9) 0.0336(9) -0.0058(7) 0.0137(7) -0.0035(7)
N3 0.0433(10) 0.0331(9) 0.0332(9) 0.0050(7) 0.0150(8) 0.0056(8)
N2 0.0448(10) 0.0230(8) 0.0355(9) 0.0000(7) 0.0190(8) -0.0004(7)
N1 0.0545(11) 0.0223(8) 0.0401(10) 0.0002(7) 0.0259(9) -0.0046(7)
N4 0.0411(10) 0.0435(11) 0.0382(10) 0.0018(8) 0.0218(8) -0.0043(8)
N6 0.0298(9) 0.0333(9) 0.0452(10) 0.0048(8) 0.0076(8) -0.0025(7)
C11 0.0417(12) 0.0352(11) 0.0334(10) -0.0044(9) 0.0104(9) 0.0089(9)
C3 0.0547(13) 0.0233(9) 0.0326(10) 0.0001(8) 0.0227(9) 0.0057(9)
C8 0.0418(12) 0.0392(12) 0.0373(11) 0.0043(9) 0.0145(9) 0.0030(9)
C12 0.0366(11) 0.0283(10) 0.0347(10) -0.0053(8) -0.0024(9) 0.0050(8)
C2 0.0673(16) 0.0277(11) 0.0348(11) 0.0030(8) 0.0238(11) 0.0029(10)
C4 0.0524(13) 0.0258(10) 0.0298(10) 0.0010(8) 0.0196(9) 0.0072(9)
C7 0.0448(13) 0.0449(13) 0.0382(12) -0.0030(10) 0.0122(10) 0.0031(10)
C1 0.0754(17) 0.0242(10) 0.0443(12) 0.0013(9) 0.0360(12) -0.0040(10)
C5 0.0636(15) 0.0378(12) 0.0267(10) 0.0018(9) 0.0164(10) 0.0077(11)
C6 0.0559(15) 0.0486(14) 0.0303(11) -0.0011(10) 0.0083(10) 0.0054(11)
C16 0.020(4) 0.038(4) 0.043(5) 0.003(3) -0.009(4) -0.003(3)
C13 0.026(5) 0.022(4) 0.044(4) -0.005(3) 0.005(3) -0.001(3)
C15 0.032(4) 0.030(5) 0.043(5) 0.005(4) 0.004(4) 0.002(3)
C14 0.025(5) 0.019(3) 0.051(6) 0.006(3) 0.002(4) 0.001(3)
C10 0.055(4) 0.039(4) 0.054(4) -0.009(2) 0.030(3) 0.006(3)
C9 0.053(5) 0.056(4) 0.059(4) -0.004(3) 0.041(4) -0.003(3)
B1 0.0511(15) 0.0349(13) 0.0472(14) -0.0026(11) 0.0232(12) -0.0137(11)
Li1 0.045(2) 0.0329(18) 0.0383(19) 0.0036(15) 0.0178(16) 0.0001(15)
C9A 0.031(6) 0.047(9) 0.048(7) 0.016(6) 0.020(5) 0.006(5)
C10A 0.044(7) 0.041(8) 0.043(6) 0.000(5) 0.023(5) 0.007(5)
C15A 0.032(5) 0.028(6) 0.079(12) 0.007(7) 0.007(8) -0.002(4)
C14A 0.039(6) 0.032(4) 0.070(8) 0.004(5) -0.007(4) -0.008(5)
C13A 0.043(7) 0.026(4) 0.043(4) -0.002(3) -0.004(4) 0.000(4)
C16A 0.026(5) 0.048(6) 0.053(7) 0.022(5) -0.006(5) -0.013(4)

loop_
_atom_type_symbol
_atom_type_description
_atom_type_scat_dispersion_real
_atom_type_scat_dispersion_imag
_atom_type_scat_source
C C 0.0033 0.0016 'International Tables Vol C Tables 4.2.6.8 and 6.1.1.4'
H H 0.0000 0.0000 'International Tables Vol C Tables 4.2.6.8 and 6.1.1.4'
B B 0.0013 0.0007 'International Tables Vol C Tables 4.2.6.8 and 6.1.1.4'
Li Li -0.0003 0.0001 'International Tables Vol C Tables 4.2.6.8 and 6.1.1.4'
N N 0.0061 0.0033 'International Tables Vol C Tables 4.2.6.8 and 6.1.1.4'

loop_
_geom_angle_atom_site_label_1
_geom_angle_atom_site_label_2
_geom_angle_atom_site_label_3
_geom_angle
_geom_angle_site_symmetry_1
_geom_angle_site_symmetry_3
_geom_angle_publ_flag
N4 N5 Li1 136.40(17) . 2_655 ?
C11 N5 N4 106.99(17) . . ?
C11 N5 Li1 109.65(17) . 2_655 ?
C8 N3 C4 118.3(2) . . ?
C8 N3 Li1 128.97(17) . . ?
C4 N3 Li1 112.70(18) . . ?
N1 N2 Li1 138.92(18) . . ?
C3 N2 N1 106.49(17) . . ?
C3 N2 Li1 114.38(18) . . ?
N2 N1 B1 120.27(17) . . ?
C1 N1 N2 109.6(2) . . ?
C1 N1 B1 130.1(2) . . ?
N5 N4 C9 105.2(5) . . ?
N5 N4 B1 121.57(18) . . ?
C9 N4 B1 131.8(5) . . ?
C9A N4 N5 115.5(8) . . ?
C9A N4 B1 122.5(7) . . ?
C12 N6 C16 121.9(7) . . ?
C12 N6 Li1 110.77(17) . 2_655 ?
C16 N6 Li1 126.6(7) . 2_655 ?
C16A N6 C12 111.9(8) . . ?
N5 C11 C12 119.42(19) . . ?
N5 C11 C10 113.8(4) . . ?
N5 C11 C10A 102.7(6) . . ?
C12 C11 C10A 135.4(7) . . ?
C10 C11 C12 126.7(4) . . ?
N2 C3 C2 110.6(2) . . ?
N2 C3 C4 117.91(18) . . ?
C2 C3 C4 131.5(2) . . ?
N3 C8 H8 118.3 . . ?
N3 C8 C7 123.4(2) . . ?
C7 C8 H8 118.3 . . ?
N6 C12 C11 115.67(18) . . ?
N6 C12 C13 114.7(5) . . ?
N6 C12 C13A 130.2(6) . . ?
C13 C12 C11 129.4(5) . . ?
C13A C12 C11 113.7(6) . . ?
C3 C2 H2 128.0 . . ?
C1 C2 C3 104.1(2) . . ?
C1 C2 H2 128.0 . . ?
N3 C4 C3 115.22(19) . . ?
N3 C4 C5 121.8(2) . . ?
C5 C4 C3 123.0(2) . . ?
C8 C7 H7 120.9 . . ?
C6 C7 C8 118.1(2) . . ?
C6 C7 H7 120.9 . . ?
N1 C1 C2 109.3(2) . . ?
N1 C1 H1 125.4 . . ?
C2 C1 H1 125.4 . . ?
C4 C5 H5 120.6 . . ?
C6 C5 C4 118.8(2) . . ?
C6 C5 H5 120.6 . . ?
C7 C6 C5 119.6(2) . . ?
C7 C6 H6 120.2 . . ?
C5 C6 H6 120.2 . . ?
N6 C16 H16 118.5 . . ?
C15 C16 N6 123.0(13) . . ?
C15 C16 H16 118.5 . . ?
C12 C13 H13 118.4 . . ?
C14 C13 C12 123.2(12) . . ?
C14 C13 H13 118.4 . . ?
C16 C15 H15 120.7 . . ?
C16 C15 C14 118.7(16) . . ?
C14 C15 H15 120.7 . . ?
C13 C14 C15 116.9(15) . . ?
C13 C14 H14 121.6 . . ?
C15 C14 H14 121.6 . . ?
C11 C10 H10 129.2 . . ?
C11 C10 C9 101.6(7) . . ?
C9 C10 H10 129.2 . . ?
N4 C9 H9 124.0 . . ?
C10 C9 N4 112.0(8) . . ?
C10 C9 H9 124.0 . . ?
N1 B1 H1A 111.1(13) . . ?
N1 B1 H1B 106.6(14) . . ?
N4 B1 N1 108.43(19) . . ?
N4 B1 H1A 108.5(13) . . ?
N4 B1 H1B 108.3(15) . . ?
H1A B1 H1B 113.8(19) . . ?
N5 Li1 N3 108.14(18) 2_655 . ?
N5 Li1 N6 81.29(15) 2_655 2_655 ?
N2 Li1 N5 139.5(2) . 2_655 ?
N2 Li1 N3 79.56(15) . . ?
N2 Li1 N6 139.0(2) . 2_655 ?
N6 Li1 N3 93.16(17) 2_655 . ?
N4 C9A H9A 127.6 . . ?
N4 C9A C10A 104.9(14) . . ?
C10A C9A H9A 127.6 . . ?
C11 C10A H10A 125.9 . . ?
C9A C10A C11 108.3(14) . . ?
C9A C10A H10A 125.9 . . ?
C14A C15A H15A 120.6 . . ?
C14A C15A C16A 118.8(15) . . ?
C16A C15A H15A 120.6 . . ?
C15A C14A H14A 119.5 . . ?
C15A C14A C13A 121.1(16) . . ?
C13A C14A H14A 119.5 . . ?
C12 C13A H13A 122.9 . . ?
C14A C13A C12 114.3(12) . . ?
C14A C13A H13A 122.9 . . ?
N6 C16A C15A 122.5(14) . . ?
N6 C16A H16A 118.8 . . ?
C15A C16A H16A 118.8 . . ?

loop_
_geom_bond_atom_site_label_1
_geom_bond_atom_site_label_2
_geom_bond_distance
_geom_bond_site_symmetry_2
_geom_bond_publ_flag
N5 N4 1.355(2) . ?
N5 C11 1.345(3) . ?
N5 Li1 2.053(4) 2_655 ?
N3 C8 1.337(3) . ?
N3 C4 1.348(3) . ?
N3 Li1 2.130(4) . ?
N2 N1 1.358(2) . ?
N2 C3 1.349(3) . ?
N2 Li1 2.032(4) . ?
N1 C1 1.354(3) . ?
N1 B1 1.554(4) . ?
N4 C9 1.385(10) . ?
N4 B1 1.549(3) . ?
N4 C9A 1.312(19) . ?
N6 C12 1.343(3) . ?
N6 C16 1.361(19) . ?
N6 Li1 2.121(4) 2_655 ?
N6 C16A 1.335(18) . ?
C11 C12 1.459(3) . ?
C11 C10 1.353(9) . ?
C11 C10A 1.533(16) . ?
C3 C2 1.405(3) . ?
C3 C4 1.458(3) . ?
C8 H8 0.9500 . ?
C8 C7 1.385(3) . ?
C12 C13 1.432(15) . ?
C12 C13A 1.383(16) . ?
C2 H2 0.9500 . ?
C2 C1 1.379(4) . ?
C4 C5 1.397(3) . ?
C7 H7 0.9500 . ?
C7 C6 1.381(3) . ?
C1 H1 0.9500 . ?
C5 H5 0.9500 . ?
C5 C6 1.382(4) . ?
C6 H6 0.9500 . ?
C16 H16 0.9500 . ?
C16 C15 1.34(3) . ?
C13 H13 0.9500 . ?
C13 C14 1.394(14) . ?
C15 H15 0.9500 . ?
C15 C14 1.410(12) . ?
C14 H14 0.9500 . ?
C10 H10 0.9500 . ?
C10 C9 1.379(13) . ?
C9 H9 0.9500 . ?
B1 H1A 1.17(3) . ?
B1 H1B 1.09(3) . ?
C9A H9A 0.9500 . ?
C9A C10A 1.34(2) . ?
C10A H10A 0.9500 . ?
C15A H15A 0.9500 . ?
C15A C14A 1.352(14) . ?
C15A C16A 1.45(3) . ?
C14A H14A 0.9500 . ?
C14A C13A 1.357(15) . ?
C13A H13A 0.9500 . ?
C16A H16A 0.9500 . ?

loop_
_geom_torsion_atom_site_label_1
_geom_torsion_atom_site_label_2
_geom_torsion_atom_site_label_3
_geom_torsion_atom_site_label_4
_geom_torsion
_geom_torsion_site_symmetry_1
_geom_torsion_site_symmetry_2
_geom_torsion_site_symmetry_3
_geom_torsion_site_symmetry_4
_geom_torsion_publ_flag
N5 N4 C9 C10 3.5(7) . . . . ?
N5 N4 B1 N1 87.0(2) . . . . ?
N5 N4 C9A C10A -9.2(13) . . . . ?
N5 C11 C12 N6 14.8(3) . . . . ?
N5 C11 C12 C13 -159.2(7) . . . . ?
N5 C11 C12 C13A -171.8(6) . . . . ?
N5 C11 C10 C9 -4.1(7) . . . . ?
N5 C11 C10A C9A 6.7(11) . . . . ?
N3 C8 C7 C6 0.2(4) . . . . ?
N3 C4 C5 C6 0.7(3) . . . . ?
N2 N1 C1 C2 0.0(2) . . . . ?
N2 N1 B1 N4 -55.3(2) . . . . ?
N2 C3 C2 C1 -0.1(2) . . . . ?
N2 C3 C4 N3 1.8(3) . . . . ?
N2 C3 C4 C5 -177.58(19) . . . . ?
N1 N2 C3 C2 0.1(2) . . . . ?
N1 N2 C3 C4 179.58(16) . . . . ?
N4 N5 C11 C12 -176.23(18) . . . . ?
N4 N5 C11 C10 6.5(4) . . . . ?
N4 N5 C11 C10A -11.5(6) . . . . ?
N4 C9A C10A C11 1.1(13) . . . . ?
N6 C12 C13 C14 9.4(13) . . . . ?
N6 C12 C13A C14A -8.6(14) . . . . ?
N6 C16 C15 C14 -7(2) . . . . ?
C11 N5 N4 C9 -5.8(4) . . . . ?
C11 N5 N4 B1 -173.6(2) . . . . ?
C11 N5 N4 C9A 14.1(7) . . . . ?
C11 C12 C13 C14 -176.6(7) . . . . ?
C11 C12 C13A C14A 179.2(9) . . . . ?
C11 C10 C9 N4 0.2(8) . . . . ?
C3 N2 N1 C1 0.0(2) . . . . ?
C3 N2 N1 B1 -178.30(18) . . . . ?
C3 C2 C1 N1 0.1(2) . . . . ?
C3 C4 C5 C6 -179.9(2) . . . . ?
C8 N3 C4 C3 179.88(18) . . . . ?
C8 N3 C4 C5 -0.8(3) . . . . ?
C8 C7 C6 C5 -0.2(3) . . . . ?
C12 N6 C16 C15 15.0(17) . . . . ?
C12 N6 C16A C15A -11.9(14) . . . . ?
C12 C11 C10 C9 178.9(4) . . . . ?
C12 C11 C10A C9A 167.7(8) . . . . ?
C12 C13 C14 C15 -2.8(18) . . . . ?
C2 C3 C4 N3 -178.8(2) . . . . ?
C2 C3 C4 C5 1.8(3) . . . . ?
C4 N3 C8 C7 0.3(3) . . . . ?
C4 C3 C2 C1 -179.5(2) . . . . ?
C4 C5 C6 C7 -0.3(3) . . . . ?
C1 N1 B1 N4 126.8(2) . . . . ?
C16 N6 C12 C11 170.1(6) . . . . ?
C16 N6 C12 C13 -15.1(9) . . . . ?
C16 C15 C14 C13 1(2) . . . . ?
C10 C11 C12 N6 -168.3(4) . . . . ?
C10 C11 C12 C13 17.7(9) . . . . ?
C9 N4 B1 N1 -77.2(5) . . . . ?
B1 N1 C1 C2 178.0(2) . . . . ?
B1 N4 C9 C10 169.6(5) . . . . ?
B1 N4 C9A C10A 178.6(7) . . . . ?
Li1 N5 N4 C9 -151.9(5) 2_655 . . . ?
Li1 N5 N4 B1 40.2(3) 2_655 . . . ?
Li1 N5 N4 C9A -132.1(7) 2_655 . . . ?
Li1 N5 C11 C12 -20.3(3) 2_655 . . . ?
Li1 N5 C11 C10 162.4(4) 2_655 . . . ?
Li1 N5 C11 C10A 144.5(6) 2_655 . . . ?
Li1 N3 C8 C7 177.9(2) . . . . ?
Li1 N3 C4 C3 1.9(2) . . . . ?
Li1 N3 C4 C5 -178.72(19) . . . . ?
Li1 N2 N1 C1 -174.1(2) . . . . ?
Li1 N2 N1 B1 7.7(3) . . . . ?
Li1 N2 C3 C2 175.76(18) . . . . ?
Li1 N2 C3 C4 -4.7(2) . . . . ?
Li1 N6 C12 C11 -0.9(2) 2_655 . . . ?
Li1 N6 C12 C13 174.0(6) 2_655 . . . ?
Li1 N6 C12 C13A -173.0(7) 2_655 . . . ?
Li1 N6 C16 C15 -175.6(12) 2_655 . . . ?
Li1 N6 C16A C15A 176.3(9) 2_655 . . . ?
C9A N4 B1 N1 -101.2(8) . . . . ?
C10A C11 C12 N6 -143.8(7) . . . . ?
C10A C11 C12 C13A 29.6(10) . . . . ?
C15A C14A C13A C12 2.8(18) . . . . ?
C14A C15A C16A N6 8(2) . . . . ?
C16A N6 C12 C11 -174.9(7) . . . . ?
C16A N6 C12 C13A 13.0(9) . . . . ?
C16A C15A C14A C13A -3(2) . . . . ?
